data_1556704
loop_
_publ_author_name
'Su, Feng'
'Chen, Shuqi'
'Mo, Xiaogang'
'Wu, Kongchuan'
'Wu, Jiajun'
'Lin, Weidong'
'Lin, Zhiwei'
'Lin, Jianbin'
'Zhang, Hui-Jun'
'Wen, Ting-Bin'

_publ_section_title
;
 Trisulfur radical anion-triggered stitching thienannulation: rapid access
 to largely \p-extended thienoacenes
;
_journal_issue 6
_journal_name_full 'Chemical Science'
_journal_page_first 1503
_journal_page_last 1509
_journal_paper_doi 10.1039/C9SC05332H
_journal_volume 11
_journal_year 2020
_chemical_formula_moiety '2(C18.5 N2 O4 S1.5)'
_chemical_formula_sum 'C37 N4 O8 S3'
_chemical_formula_weight 724.59
_space_group_crystal_system monoclinic
_space_group_IT_number 4
_space_group_name_Hall 'P 2yb'
_space_group_name_H-M_alt 'P 1 21 1'
_audit_creation_date 2019-10-15
_audit_creation_method
;
Olex2 1.3
(compiled 2019.09.11 svn.r3662 for OlexSys, GUI svn.r5938)
;
_audit_update_record
;
2019-10-22 deposited with the CCDC.	2019-12-20 downloaded from the CCDC.
;
_cell_angle_alpha 90
_cell_angle_beta 102.198(5)
_cell_angle_gamma 90
_cell_formula_units_Z 4
_cell_length_a 22.0328(10)
_cell_length_b 21.2168(7)
_cell_length_c 33.589(3)
_cell_measurement_reflns_used 6340
_cell_measurement_temperature 100.00(11)
_cell_measurement_theta_max 65.8410
_cell_measurement_theta_min 4.0990
_cell_volume 15347.2(16)
_computing_cell_refinement 'CrysAlisPro 1.171.39.46 (Rigaku OD, 2018)'
_computing_data_collection 'CrysAlisPro 1.171.39.46 (Rigaku OD, 2018)'
_computing_data_reduction 'CrysAlisPro 1.171.39.46 (Rigaku OD, 2018)'
_computing_molecular_graphics 'Olex2 1.3 (Dolomanov et al., 2009)'
_computing_publication_material 'Olex2 1.3 (Dolomanov et al., 2009)'
_computing_structure_refinement 'ShelXL 2014/7 (Sheldrick, 2015)'
_diffrn_ambient_environment N~2~
_diffrn_ambient_temperature 100.00(11)
_diffrn_detector 'CCD plate'
_diffrn_detector_type HyPix
_diffrn_measured_fraction_theta_full 0.960
_diffrn_measured_fraction_theta_max 0.910
_diffrn_measurement_details
;
List of Runs (angles in degrees, time in seconds):

  # Type    Start    End  Width  t~exp~   \w     \q     \k     \f   Frames
#--------------------------------------------------------------------------
  1  \w    146.00 178.00   1.00  107.00    --  104.28  63.00 -67.00   32
  2  \w    -68.00  32.00   1.00   30.00    --  -38.95  63.00 -67.00  100
  3  \w     60.00 116.00   1.00   30.00    --   38.95 178.00 120.00   56
  4  \w     75.00 142.00   1.00  107.00    --  104.28  63.00 -67.00   67
  5  \w     67.00 177.00   1.00  107.00    --  104.28  30.00  30.00  110
  6  \w     31.00 117.00   1.00  107.00    --  104.28-125.00-180.00   86
  7  \w     38.00 112.00   1.00  107.00    --  104.28 -63.00 155.00   74
  8  \w    -68.00 -41.00   1.00  107.00    --  -94.50  63.00 -67.00   27
  9  \w    -82.00 -17.00   1.00  107.00    --  -94.50 125.00  30.00   65
 10  \w   -107.00 -21.00   1.00   30.00    --  -38.95 -63.00 155.00   86
 11  \w   -170.00-101.00   1.00  107.00    --  -94.50 -63.00 155.00   69
 12  \w   -171.00 -70.00   1.00  107.00    --  -94.50-125.00 -60.00  101
;
_diffrn_measurement_device 'four-circle diffractometer'
_diffrn_measurement_device_type 'XtaLAB Synergy, Dualflex, HyPix'
_diffrn_measurement_method '\w scans'
_diffrn_orient_matrix_type 'CrysAlisPro convention (1999,Acta A55,543-557)'
_diffrn_orient_matrix_UB_11 0.0074161000
_diffrn_orient_matrix_UB_12 0.0380966000
_diffrn_orient_matrix_UB_13 0.0397578000
_diffrn_orient_matrix_UB_21 0.0537706000
_diffrn_orient_matrix_UB_22 0.0374296000
_diffrn_orient_matrix_UB_23 -0.0114358000
_diffrn_orient_matrix_UB_31 -0.0466555000
_diffrn_orient_matrix_UB_32 0.0492323000
_diffrn_orient_matrix_UB_33 -0.0220537000
_diffrn_radiation_monochromator mirror
_diffrn_radiation_probe x-ray
_diffrn_radiation_type 'Cu K\a'
_diffrn_radiation_wavelength 1.54184
_diffrn_reflns_av_R_equivalents 0.0885
_diffrn_reflns_av_unetI/netI 0.0795
_diffrn_reflns_Laue_measured_fraction_full 0.960
_diffrn_reflns_Laue_measured_fraction_max 0.910
_diffrn_reflns_limit_h_max 26
_diffrn_reflns_limit_h_min -26
_diffrn_reflns_limit_k_max 24
_diffrn_reflns_limit_k_min -23
_diffrn_reflns_limit_l_max 40
_diffrn_reflns_limit_l_min -41
_diffrn_reflns_number 69097
_diffrn_reflns_point_group_measured_fraction_full 0.961
_diffrn_reflns_point_group_measured_fraction_max 0.910
_diffrn_reflns_theta_full 67.684
_diffrn_reflns_theta_max 72.248
_diffrn_reflns_theta_min 3.670
_diffrn_source 'micro-focus sealed X-ray tube'
_diffrn_source_type 'PhotonJet (Cu) X-ray Source'
_exptl_absorpt_coefficient_mu 0.557
_exptl_absorpt_correction_T_max 1.00000
_exptl_absorpt_correction_T_min 0.37057
_exptl_absorpt_correction_type multi-scan
_exptl_absorpt_process_details
;
CrysAlisPro 1.171.39.46 (Rigaku Oxford Diffraction, 2018)
Empirical absorption correction using spherical harmonics,
 implemented in SCALE3 ABSPACK scaling algorithm.
;
_exptl_crystal_colour 'clear dark red'
_exptl_crystal_colour_lustre clear
_exptl_crystal_colour_modifier dark
_exptl_crystal_colour_primary red
_exptl_crystal_density_diffrn 0.314
_exptl_crystal_description block
_exptl_crystal_F_000 1448
_exptl_crystal_size_max 0.5
_exptl_crystal_size_mid 0.5
_exptl_crystal_size_min 0.3
_refine_diff_density_max 1.696
_refine_diff_density_min -1.141
_refine_diff_density_rms 0.089
_refine_ls_abs_structure_details
;
 Refined as an inversion twin.
;
_refine_ls_abs_structure_Flack 0.45(4)
_refine_ls_extinction_method none
_refine_ls_goodness_of_fit_ref 1.025
_refine_ls_hydrogen_treatment undef
_refine_ls_matrix_type full
_refine_ls_number_parameters 908
_refine_ls_number_reflns 45162
_refine_ls_number_restraints 325
_refine_ls_restrained_S_all 1.063
_refine_ls_R_factor_all 0.2265
_refine_ls_R_factor_gt 0.1541
_refine_ls_shift/su_max 0.020
_refine_ls_shift/su_mean 0.000
_refine_ls_structure_factor_coef Fsqd
_refine_ls_weighting_details 'w=1/[\s^2^(Fo^2^)+(0.1000P)^2^+51.1254P] where P=(Fo^2^+2Fc^2^)/3'
_refine_ls_weighting_scheme calc
_refine_ls_wR_factor_gt 0.3571
_refine_ls_wR_factor_ref 0.4070
_reflns_Friedel_coverage 0.944
_reflns_Friedel_fraction_full 0.961
_reflns_Friedel_fraction_max 0.910
_reflns_number_gt 22016
_reflns_number_total 45162
_reflns_threshold_expression 'I > 2\s(I)'
_cod_data_source_file c9sc05332h2.cif
_cod_data_source_block sf-20181007_sq
_cod_depositor_comments
;Adding full bibliography for 1556703--1556704.cif.

 Adding full bibliography for 1556703--1556704.cif.
;
_cod_original_cell_volume 15347.3(15)
_cod_database_code 1556704
_shelx_shelxl_version_number 2014/7
_shelx_space_group_comment
;
The symmetry employed for this shelxl refinement is uniquely defined
by the following loop, which should always be used as a source of
symmetry information in preference to the above space-group names.
They are only intended as comments.
;
_shelx_estimated_absorpt_t_max 0.851
_shelx_estimated_absorpt_t_min 0.768
_reflns_odcompleteness_completeness 96.49
_reflns_odcompleteness_iscentric 1
_reflns_odcompleteness_theta 66.97
_olex2_refinement_description
;
1. Twinned data refinement
 Scales: 0.55(4)
 0.45(4)
2. Restrained distances
 C3-C2
 1.65 with sigma of 0.001
 N4-C33
 1.47 with sigma of 0.001
 C1A-S2A
 1.728 with sigma of 0.02
 C1A-C2A
 1.329 with sigma of 0.02
 C5A-C1A
 1.47 with sigma of 0.02
 S2A-C1A
 1.75 with sigma of 0.001
 S2A-C4A
 1.75 with sigma of 0.001
 C14A-C5A
 1.384 with sigma of 0.005
 C13A-C14A
 1.522 with sigma of 0.005
 C12A-C13A
 1.383 with sigma of 0.005
 C12A-C7A
 1.337 with sigma of 0.005
 C7A-C6A
 1.605 with sigma of 0.005
 C9A-C8A
 1.414 with sigma of 0.005
 C10A-C9A
 1.477 with sigma of 0.02
 C11A-C10A
 1.272 with sigma of 0.005
 C11A-C12A
 1.584 with sigma of 0.001
 C15A-C13A
 1.315 with sigma of 0.02
 C16A-N1A
 1.237 with sigma of 0.02
 N1A-C19A
 1.5 with sigma of 0.02
 C8A-C7A
 1.4 with sigma of 0.02
 C18A-C8A
 1.38 with sigma of 0.02
 C18A-N2A
 1.47 with sigma of 0.02
 N2A-C17A
 1.32 with sigma of 0.02
 C17A-C6A
 1.552 with sigma of 0.005
 C33A-N4A
 1.423 with sigma of 0.001
 C34A-N4A
 1.473 with sigma of 0.001
 C34A-O7A
 1.49 with sigma of 0.001
 O8A-C33A
 1.3 with sigma of 0.005
 O6A-C31A
 1.3 with sigma of 0.005
 C31A-N3A
 1.487 with sigma of 0.002
 C26A-C25A
 1.45 with sigma of 0.02
 O5A-C32A
 1.38 with sigma of 0.005
 C32A-C27A
 1.373 with sigma of 0.001
 C29A-C31A
 1.458 with sigma of 0.001
 C32A-C28A
 2.59 with sigma of 0.001
 N3A-C32A
 1.51 with sigma of 0.001
 C23A-C28A
 1.44 with sigma of 0.001
 O1A-C16A
 1.2 with sigma of 0.001
 C32A-O5A
 1.132 with sigma of 0.001
 C24-O6
 2.183 with sigma of 0.001
 O5A-C27A
 2.183 with sigma of 0.001
 N3A-O5A
 2.318 with sigma of 0.01
3. Uiso/Uaniso restraints and constraints
Uanis(C29) \\sim Ueq, Uanis(C4) \\sim Ueq, Uanis(C2) \\sim Ueq, Uanis(C5) \\sim
Ueq, Uanis(C00N) \\sim Ueq, Uanis(C15) \\sim Ueq: with sigma of 0.001 and sigma
for terminal atoms of 0.002
Uanis(C30) \\sim Ueq, Uanis(C1) \\sim Ueq, Uanis(N3) \\sim Ueq, Uanis(C33)
\\sim Ueq, Uanis(C3) \\sim Ueq, Uanis(C31) \\sim Ueq, Uanis(N4) \\sim Ueq: with
sigma of 0.001 and sigma for terminal atoms of 0.002
Uanis(O2) \\sim Ueq, Uanis(C14) \\sim Ueq, Uanis(C16) \\sim Ueq, Uanis(C10)
\\sim Ueq, Uanis(N2) \\sim Ueq, Uanis(C17) \\sim Ueq, Uanis(C6) \\sim Ueq,
Uanis(C25) \\sim Ueq, Uanis(C26) \\sim Ueq, Uanis(C28) \\sim Ueq, Uanis(C23)
\\sim Ueq, Uanis(C24) \\sim Ueq, Uanis(C22) \\sim Ueq: with sigma of 0.001 and
sigma for terminal atoms of 0.002
Uanis(C33) \\sim Ueq: with sigma of 0.0008 and sigma for terminal atoms of
0.0016
: with sigma of 0.001 and sigma for terminal atoms of 0.002
Uanis(C1A) \\sim Ueq, Uanis(C14A) \\sim Ueq, Uanis(C2A) \\sim Ueq, Uanis(C3A)
\\sim Ueq, Uanis(C30A) \\sim Ueq: with sigma of 0.01 and sigma for terminal
atoms of 0.02
Uanis(C3A) \\sim Ueq, Uanis(C05V) \\sim Ueq: with sigma of 0.001 and sigma for
terminal atoms of 0.002
Uanis(C18A) \\sim Ueq, Uanis(C26A) \\sim Ueq, Uanis(C27A) \\sim Ueq,
Uanis(C28A) \\sim Ueq, Uanis(C29A) \\sim Ueq, Uanis(C34A) \\sim Ueq: with sigma
of 0.01 and sigma for terminal atoms of 0.02
Uanis(C13A) \\sim Ueq: with sigma of 0.02 and sigma for terminal atoms of 0.002
Uanis(C15A) \\sim Ueq: with sigma of 0.001 and sigma for terminal atoms of 0.002
Uanis(C8A) \\sim Ueq, Uanis(C10A) \\sim Ueq: with sigma of 0.02 and sigma for
terminal atoms of 0.005
Uanis(N2A) \\sim Ueq: with sigma of 0.02 and sigma for terminal atoms of 0.005
Uanis(C21A) \\sim Ueq: with sigma of 0.02 and sigma for terminal atoms of 0.005
Uanis(C21A) \\sim Ueq, Uanis(C23A) \\sim Ueq, Uanis(C27A) \\sim Ueq: with sigma
of 0.02 and sigma for terminal atoms of 0.003
Uanis(O2A) \\sim Ueq: with sigma of 0.001 and sigma for terminal atoms of 0.002
Uanis(C11A) \\sim Ueq: with sigma of 0.001 and sigma for terminal atoms of 0.002
4. Others
 Fixed Uiso: C4A(0.2) N3A(0.2) N4A(0.2) C32A(0.1) O5A(0.2)
;
_platon_squeeze_void_probe_radius 1.20
_olex2_submission_special_instructions 'No special instructions were received'
_oxdiff_exptl_absorpt_empirical_details
;
Empirical correction (ABSPACK) includes:
- Absorption correction using spherical harmonics
- Frame scaling
;
_oxdiff_exptl_absorpt_empirical_full_max 2.533
_oxdiff_exptl_absorpt_empirical_full_min 0.638

loop_
_space_group_symop_operation_xyz
'x, y, z'
'-x, y+1/2, -z'

loop_
_atom_site_label
_atom_site_type_symbol
_atom_site_fract_x
_atom_site_fract_y
_atom_site_fract_z
_atom_site_U_iso_or_equiv
_atom_site_adp_type
_atom_site_occupancy
_atom_site_site_symmetry_order
_atom_site_calc_flag
_atom_site_refinement_flags_posn
_atom_site_refinement_flags_adp
S3 S 0.32282(16) -0.11220(17) 0.48902(15) 0.0940(12) Uani 1 1 d . .
S1 S 0.45647(17) 0.00220(18) 0.50585(16) 0.0989(13) Uani 1 1 d . .
S1A S 0.16838(15) -0.02527(16) 0.48449(16) 0.1022(15) Uani 1 1 d . .
S2 S 0.40722(19) -0.0750(2) 0.61188(15) 0.1024(13) Uani 1 1 d . .
S2A S 0.14204(18) -0.0972(2) 0.59762(15) 0.1100(14) Uani 1 1 d D .
S3A S 0.03716(15) -0.13551(17) 0.48010(18) 0.1131(17) Uani 1 1 d . .
C11 C 0.6259(6) 0.1622(6) 0.5739(5) 0.078(4) Uani 1 1 d . .
C2 C 0.4318(5) -0.0387(6) 0.5424(4) 0.081(4) Uani 1 1 d D U
C3 C 0.3695(5) -0.0839(5) 0.5331(4) 0.068(3) Uani 1 1 d D U
O7 O 0.3497(5) -0.1550(6) 0.6455(4) 0.137(5) Uani 1 1 d . .
C9A C 0.3932(6) 0.1354(6) 0.6138(5) 0.078(4) Uani 1 1 d D .
O8A O 0.0852(6) -0.1732(8) 0.6401(4) 0.184(8) Uani 1 1 d D .
C22 C 0.2848(6) -0.1578(6) 0.5170(4) 0.074(3) Uani 1 1 d . U
C00N C 0.2325(6) -0.1935(6) 0.5027(4) 0.069(3) Uani 1 1 d . U
C14A C 0.2256(7) 0.0065(8) 0.5220(5) 0.117(6) Uani 1 1 d D U
C11A C 0.3589(5) 0.1237(5) 0.5371(4) 0.066(3) Uani 1 1 d D U
C14 C 0.4986(5) 0.0380(6) 0.5479(4) 0.067(3) Uani 1 1 d . U
C23 C 0.2047(7) -0.2291(8) 0.5300(5) 0.094(4) Uani 1 1 d . U
C13 C 0.5491(6) 0.0870(4) 0.5428(5) 0.075(4) Uani 1 1 d . .
C13A C 0.2718(4) 0.0536(5) 0.5108(4) 0.110(6) Uani 1 1 d D U
C7 C 0.5782(6) 0.0946(7) 0.6168(6) 0.093(5) Uani 1 1 d . .
C4 C 0.3641(6) -0.1046(7) 0.5664(4) 0.084(4) Uani 1 1 d . U
C2A C 0.1398(7) -0.0628(7) 0.5227(5) 0.108(5) Uani 1 1 d D U
C21A C 0.0274(6) -0.1753(11) 0.5578(6) 0.132(7) Uani 1 1 d . U
C7A C 0.3138(5) 0.0629(6) 0.5860(4) 0.070(4) Uani 1 1 d D .
C29A C -0.0423(6) -0.2180(7) 0.4985(4) 0.094(4) Uani 1 1 d D U
C12 C 0.5804(5) 0.1079(7) 0.5788(5) 0.076(4) Uani 1 1 d . .
C30A C 0.0078(5) -0.1844(8) 0.5148(5) 0.087(4) Uani 1 1 d . U
C17A C 0.2564(9) -0.0024(9) 0.6378(4) 0.123(7) Uani 1 1 d D .
O4 O 0.4872(4) -0.0174(5) 0.6674(4) 0.104(3) Uani 1 1 d . .
C4A C 0.0776(8) -0.1229(14) 0.5614(7) 0.200 Uiso 1 1 d D U
C24 C 0.1406(7) -0.2560(8) 0.5084(4) 0.105(5) Uani 1 1 d D U
C29 C 0.2819(7) -0.1842(8) 0.5903(5) 0.089(4) Uani 1 1 d . U
O4A O 0.2299(4) -0.0444(5) 0.6458(3) 0.095(3) Uani 1 1 d . .
C1 C 0.4433(6) -0.0281(7) 0.5831(4) 0.073(3) Uani 1 1 d . U
C6A C 0.2625(6) 0.0138(6) 0.5942(4) 0.126(8) Uani 1 1 d D .
C16 C 0.6291(8) 0.1775(8) 0.5367(6) 0.094(5) Uani 1 1 d . U
C12A C 0.3092(4) 0.0750(4) 0.5467(4) 0.073(4) Uani 1 1 d D .
C28 C 0.2292(8) -0.2224(9) 0.5732(5) 0.105(5) Uani 1 1 d . U
C21 C 0.3088(5) -0.1491(6) 0.5627(4) 0.076(4) Uani 1 1 d . .
C32 C 0.2953(5) -0.1831(7) 0.6283(5) 0.080(4) Uani 1 1 d . .
O6 O 0.0716(4) -0.2877(5) 0.4556(4) 0.122(4) Uani 1 1 d D .
C23A C -0.0404(7) -0.2649(9) 0.5734(4) 0.108(6) Uani 1 1 d D U
C18A C 0.3596(19) 0.075(2) 0.6606(10) 0.36(3) Uani 1 1 d D U
C1A C 0.1743(6) -0.0521(6) 0.5636(4) 0.127(6) Uani 1 1 d D U
C8A C 0.3500(8) 0.0881(7) 0.6171(6) 0.148(8) Uani 1 1 d D U
C9 C 0.6486(7) 0.1714(7) 0.6502(8) 0.132(8) Uani 1 1 d . .
O3A O 0.3877(4) 0.0995(4) 0.6924(4) 0.101(4) Uani 1 1 d . .
O3 O 0.6381(7) 0.1199(6) 0.7237(4) 0.125(4) Uani 1 1 d . .
C5 C 0.4940(5) 0.0197(6) 0.5873(3) 0.060(3) Uani 1 1 d . U
N4 N 0.2759(7) -0.2234(7) 0.6581(5) 0.109(4) Uani 1 1 d D U
O5 O 0.2297(5) -0.1655(7) 0.4350(4) 0.127(4) Uani 1 1 d . .
C18 C 0.6065(7) 0.0998(8) 0.6934(9) 0.121(8) Uani 1 1 d . .
C26A C -0.1194(7) -0.3581(7) 0.5468(6) 0.099(5) Uani 1 1 d D U
C30 C 0.2112(5) -0.1958(6) 0.4586(4) 0.063(3) Uani 1 1 d . U
C17 C 0.5265(7) 0.0230(8) 0.6636(5) 0.090(4) Uani 1 1 d . U
N3A N -0.1132(9) -0.2927(7) 0.4402(5) 0.200 Uiso 1 1 d D U
C25A C -0.1022(5) -0.3520(7) 0.5892(6) 0.106(6) Uani 1 1 d D .
C34 C 0.1410(7) -0.2323(7) 0.4025(7) 0.118(7) Uani 1 1 d . .
C8 C 0.6072(7) 0.1213(9) 0.6543(5) 0.093(5) Uani 1 1 d . .
C31A C -0.0706(7) -0.2407(8) 0.4579(4) 0.123(7) Uani 1 1 d D .
C22A C 0.0172(5) -0.2128(5) 0.5818(5) 0.073(4) Uani 1 1 d . .
O6A O -0.0559(4) -0.2005(5) 0.4333(4) 0.133(6) Uani 1 1 d D .
N3 N 0.1538(6) -0.2303(6) 0.4415(4) 0.085(3) Uani 1 1 d . U
C33A C 0.0351(5) -0.2072(6) 0.6254(5) 0.085(4) Uani 1 1 d D .
N2A N 0.3069(6) 0.0280(7) 0.6622(7) 0.143(6) Uani 1 1 d D U
C28A C -0.0630(4) -0.2702(6) 0.5301(4) 0.088(4) Uani 1 1 d D U
C26 C 0.1431(6) -0.3000(7) 0.5790(5) 0.085(4) Uani 1 1 d . U
C6 C 0.5272(7) 0.0425(8) 0.6194(5) 0.091(4) Uani 1 1 d . U
C3A C 0.0928(6) -0.1065(7) 0.5209(4) 0.075(3) Uani 1 1 d . U
C27 C 0.2044(7) -0.2590(10) 0.5984(6) 0.120(6) Uani 1 1 d . .
C31 C 0.1161(8) -0.2608(8) 0.4690(5) 0.095(4) Uani 1 1 d . U
N2 N 0.5599(6) 0.0522(7) 0.6962(4) 0.100(4) Uani 1 1 d . U
O7A O -0.0355(6) -0.2945(9) 0.6820(4) 0.199(9) Uani 1 1 d D .
C5A C 0.2250(5) -0.0015(6) 0.5633(4) 0.078(4) Uani 1 1 d D .
C03V C 0.3789(11) -0.0327(11) 0.7266(7) 0.134(7) Uani 1 1 d . .
O8 O 0.1985(9) -0.3009(9) 0.6604(6) 0.213(9) Uani 1 1 d . .
C20A C 0.3251(18) 0.0021(12) 0.7066(7) 0.198(15) Uani 1 1 d . .
C34A C -0.0386(5) -0.2850(6) 0.6377(4) 0.072(3) Uani 1 1 d D U
C05D C 0.3597(14) -0.0685(17) 0.7659(7) 0.224(16) Uani 1 1 d . .
C05K C 0.2981(7) 0.0618(10) 0.7440(8) 0.179(13) Uani 1 1 d . .
C05V C 0.6228(14) 0.0102(15) 0.7676(9) 0.196(11) Uani 1 1 d . U
C20 C 0.5554(7) 0.0327(10) 0.7359(7) 0.143(9) Uani 1 1 d . .
C35 C 0.2968(7) -0.2260(12) 0.6991(7) 0.140(8) Uani 1 1 d . .
N1 N 0.6036(6) 0.1574(6) 0.5041(5) 0.097(4) Uani 1 1 d . .
O2 O 0.5276(5) 0.0785(6) 0.4693(4) 0.116(4) Uani 1 1 d . U
C19 C 0.5979(4) 0.1696(6) 0.4585(5) 0.079(4) Uani 1 1 d . .
C15 C 0.5519(6) 0.1010(7) 0.5045(5) 0.081(4) Uani 1 1 d . U
C24A C -0.0531(5) -0.2890(7) 0.6008(7) 0.085(5) Uani 1 1 d . .
C25 C 0.1265(8) -0.2993(9) 0.5406(6) 0.110(5) Uani 1 1 d . U
C16A C 0.3614(4) 0.1353(5) 0.4981(6) 0.103(6) Uani 1 1 d D .
O2A O 0.2370(5) 0.0525(5) 0.4447(3) 0.093(3) Uani 1 1 d . U
N1A N 0.3187(7) 0.1179(5) 0.4641(5) 0.109(5) Uani 1 1 d D .
C15A C 0.2687(6) 0.0681(7) 0.4735(4) 0.075(4) Uani 1 1 d D U
O1A O 0.4024(4) 0.1667(6) 0.4898(5) 0.163(7) Uani 1 1 d D .
C10A C 0.3913(7) 0.1421(7) 0.5710(4) 0.118(6) Uani 1 1 d D U
N4A N 0.0165(7) -0.2467(8) 0.6549(4) 0.200 Uiso 1 1 d D U
C19A C 0.3090(7) 0.1232(9) 0.4181(6) 0.116(6) Uani 1 1 d D .
C33 C 0.2177(9) -0.2589(13) 0.6459(10) 0.193(10) Uani 1 1 d D U
C10 C 0.6516(9) 0.1856(10) 0.6058(6) 0.118(6) Uani 1 1 d . U
O1 O 0.6661(6) 0.2184(6) 0.5246(5) 0.159(6) Uani 1 1 d . .
C27A C -0.1004(8) -0.3232(10) 0.5116(4) 0.158(8) Uani 1 1 d D U
C32A C -0.1247(6) -0.3393(5) 0.4718(3) 0.100 Uiso 1 1 d D U
O5A O -0.1679(6) -0.3704(7) 0.4640(4) 0.200 Uiso 1 1 d D U

loop_
_atom_site_aniso_label
_atom_site_aniso_U_11
_atom_site_aniso_U_22
_atom_site_aniso_U_33
_atom_site_aniso_U_23
_atom_site_aniso_U_13
_atom_site_aniso_U_12
S3 0.074(2) 0.0503(18) 0.163(4) -0.008(2) 0.037(2) -0.0021(15)
S1 0.082(2) 0.0511(19) 0.169(4) 0.003(2) 0.037(2) 0.0144(16)
S1A 0.0621(18) 0.0357(16) 0.211(5) 0.000(2) 0.035(2) -0.0016(13)
S2 0.090(2) 0.070(2) 0.147(4) 0.017(2) 0.023(2) 0.0070(19)
S2A 0.075(2) 0.122(4) 0.133(4) -0.003(3) 0.025(2) -0.016(2)
S3A 0.0550(17) 0.0435(18) 0.244(6) -0.009(2) 0.038(2) -0.0185(14)
C11 0.058(7) 0.049(7) 0.129(13) -0.006(7) 0.023(7) 0.000(5)
C2 0.081(4) 0.081(4) 0.082(4) 0.0000(13) 0.0174(15) 0.0004(13)
C3 0.067(3) 0.067(3) 0.068(3) -0.0001(13) 0.0140(14) 0.0008(13)
O7 0.096(8) 0.132(11) 0.178(12) 0.033(9) 0.020(8) -0.064(7)
C9A 0.077(8) 0.053(8) 0.113(11) -0.020(7) 0.040(8) 0.002(6)
O8A 0.139(10) 0.27(2) 0.124(10) 0.048(11) -0.019(8) -0.142(12)
C22 0.074(3) 0.074(4) 0.075(3) -0.0001(13) 0.0157(14) -0.0006(13)
C00N 0.069(3) 0.069(3) 0.070(3) -0.0003(13) 0.0146(14) 0.0003(13)
C14A 0.070(7) 0.093(9) 0.185(12) 0.026(9) 0.021(8) -0.039(7)
C11A 0.065(3) 0.065(3) 0.068(3) -0.0007(13) 0.0141(14) -0.0005(13)
C14 0.067(3) 0.067(3) 0.068(3) 0.0003(13) 0.0144(14) 0.0006(13)
C23 0.094(4) 0.094(4) 0.095(4) -0.0001(13) 0.0205(15) 0.0002(13)
C13 0.076(8) 0.014(5) 0.151(14) 0.002(6) 0.059(9) 0.015(5)
C13A 0.037(6) 0.041(7) 0.258(18) -0.027(10) 0.042(9) 0.021(5)
C7 0.071(8) 0.063(9) 0.137(15) 0.007(9) 0.000(9) 0.040(7)
C4 0.084(4) 0.084(4) 0.084(4) -0.0003(13) 0.0180(15) 0.0008(13)
C2A 0.104(9) 0.063(7) 0.158(11) 0.005(7) 0.030(8) -0.051(7)
C21A 0.047(7) 0.206(17) 0.159(14) 0.103(13) 0.055(8) 0.061(9)
C7A 0.044(6) 0.064(8) 0.101(11) -0.023(8) 0.015(7) 0.002(5)
C29A 0.055(6) 0.072(8) 0.164(11) -0.016(8) 0.043(7) -0.017(6)
C12 0.037(6) 0.088(10) 0.103(11) -0.005(9) 0.015(6) 0.017(6)
C30A 0.044(5) 0.119(9) 0.107(9) -0.026(7) 0.034(6) -0.040(6)
C17A 0.156(19) 0.090(13) 0.115(15) -0.016(11) 0.014(13) 0.039(13)
O4 0.079(6) 0.062(6) 0.168(11) -0.019(6) 0.019(6) -0.012(5)
C24 0.105(5) 0.105(5) 0.105(5) -0.0001(13) 0.0223(16) -0.0002(13)
C29 0.089(4) 0.089(4) 0.089(4) 0.0000(13) 0.0189(15) 0.0004(13)
O4A 0.069(6) 0.083(7) 0.126(9) 0.019(6) 0.003(5) -0.017(5)
C1 0.073(3) 0.073(3) 0.074(3) 0.0000(13) 0.0158(14) 0.0001(13)
C6A 0.169(17) 0.114(14) 0.068(9) -0.020(9) -0.033(10) 0.104(14)
C16 0.094(5) 0.094(5) 0.094(5) 0.0001(13) 0.0198(16) 0.0008(13)
C12A 0.028(5) 0.035(6) 0.162(14) -0.018(7) 0.036(7) 0.009(4)
C28 0.105(5) 0.105(5) 0.105(5) 0.0000(13) 0.0221(16) 0.0001(13)
C21 0.058(6) 0.075(9) 0.105(10) 0.024(7) 0.037(7) 0.038(6)
C32 0.055(7) 0.075(9) 0.107(11) -0.012(8) 0.010(7) -0.017(6)
O6 0.083(7) 0.095(8) 0.198(13) -0.012(8) 0.049(7) -0.040(6)
C23A 0.088(10) 0.109(12) 0.128(13) 0.014(10) 0.029(9) 0.087(9)
C18A 0.36(3) 0.36(3) 0.36(3) 0.011(13) 0.072(14) 0.010(13)
C1A 0.084(8) 0.106(10) 0.182(12) -0.046(9) 0.009(8) 0.051(7)
C8A 0.206(18) 0.110(13) 0.156(16) 0.029(12) 0.105(14) 0.098(13)
C9 0.086(10) 0.049(9) 0.28(3) 0.003(11) 0.089(14) 0.018(7)
O3A 0.055(5) 0.052(5) 0.199(12) 0.003(6) 0.034(6) 0.012(4)
O3 0.147(11) 0.102(10) 0.126(10) -0.014(8) 0.032(9) 0.000(8)
C5 0.060(3) 0.060(3) 0.061(3) -0.0001(13) 0.0133(14) 0.0013(13)
N4 0.108(4) 0.109(4) 0.109(4) 0.0004(13) 0.0230(15) -0.0006(13)
O5 0.101(8) 0.136(11) 0.151(11) 0.013(9) 0.041(8) -0.011(7)
C18 0.064(9) 0.068(10) 0.22(3) -0.032(13) 0.016(12) 0.003(8)
C26A 0.070(7) 0.067(8) 0.162(11) 0.014(8) 0.029(8) -0.008(6)
C30 0.062(3) 0.063(3) 0.063(3) 0.0001(13) 0.0135(14) -0.0004(13)
C17 0.089(4) 0.090(4) 0.090(4) -0.0002(13) 0.0189(15) 0.0003(13)
C25A 0.028(5) 0.068(9) 0.22(2) -0.028(11) 0.031(8) -0.006(5)
C34 0.071(9) 0.065(10) 0.22(2) 0.014(11) 0.029(11) -0.014(7)
C8 0.072(9) 0.127(15) 0.082(10) 0.024(10) 0.023(8) 0.021(9)
C31A 0.081(11) 0.16(2) 0.127(16) 0.051(15) 0.024(10) 0.028(12)
C22A 0.040(6) 0.039(6) 0.131(12) -0.001(7) -0.001(7) 0.011(5)
O6A 0.060(6) 0.074(7) 0.238(15) -0.064(8) -0.032(8) 0.025(5)
N3 0.085(3) 0.085(4) 0.085(3) -0.0005(13) 0.0182(14) 0.0001(13)
C33A 0.049(6) 0.057(8) 0.150(14) 0.007(8) 0.020(8) -0.027(6)
N2A 0.075(8) 0.095(10) 0.283(18) -0.037(11) 0.090(10) -0.043(7)
C28A 0.033(5) 0.064(7) 0.167(11) -0.017(7) 0.020(6) 0.021(5)
C26 0.085(4) 0.085(4) 0.085(4) 0.0002(13) 0.0185(15) -0.0001(13)
C6 0.091(4) 0.091(4) 0.091(4) -0.0005(13) 0.0193(15) 0.0007(13)
C3A 0.074(3) 0.075(3) 0.076(3) 0.0000(13) 0.0161(14) -0.0021(13)
C27 0.063(9) 0.139(17) 0.152(17) 0.005(13) 0.008(9) -0.024(9)
C31 0.095(5) 0.095(5) 0.095(5) 0.0002(13) 0.0199(16) -0.0002(13)
N2 0.100(4) 0.100(4) 0.100(4) 0.0001(13) 0.0211(15) 0.0002(13)
O7A 0.088(8) 0.24(2) 0.29(2) 0.125(17) 0.080(11) 0.038(10)
C5A 0.038(5) 0.059(7) 0.125(12) 0.018(7) -0.004(7) -0.025(5)
C03V 0.18(2) 0.102(15) 0.113(15) 0.001(12) 0.018(14) -0.030(14)
O8 0.237(18) 0.200(18) 0.233(19) 0.015(14) 0.124(15) -0.136(15)
C20A 0.41(5) 0.111(17) 0.093(15) 0.003(13) 0.09(2) 0.05(2)
C34A 0.032(5) 0.051(6) 0.134(9) 0.013(7) 0.019(6) -0.022(4)
C05D 0.26(3) 0.30(4) 0.101(17) 0.03(2) 0.022(18) 0.14(3)
C05K 0.070(10) 0.135(17) 0.29(3) 0.122(19) -0.060(14) -0.036(10)
C05V 0.196(11) 0.197(11) 0.197(11) -0.001(3) 0.042(3) 0.002(3)
C20 0.073(9) 0.171(19) 0.174(19) 0.113(16) -0.003(10) -0.017(11)
C35 0.067(10) 0.19(2) 0.157(19) 0.021(16) 0.015(11) 0.008(11)
N1 0.088(8) 0.092(9) 0.128(11) 0.029(8) 0.058(8) 0.058(7)
O2 0.114(4) 0.117(4) 0.117(4) 0.002(2) 0.024(2) 0.003(2)
C19 0.027(5) 0.052(7) 0.158(14) -0.013(8) 0.020(6) 0.012(4)
C15 0.081(4) 0.081(4) 0.082(4) -0.0004(13) 0.0175(15) 0.0006(13)
C24A 0.026(5) 0.068(9) 0.160(16) 0.009(10) 0.014(8) -0.010(5)
C25 0.109(5) 0.110(5) 0.110(5) -0.0002(13) 0.0233(17) 0.0000(13)
C16A 0.024(5) 0.029(6) 0.25(2) 0.010(9) 0.023(8) 0.016(4)
O2A 0.093(3) 0.085(3) 0.101(4) 0.003(2) 0.022(2) 0.009(2)
N1A 0.109(10) 0.041(6) 0.191(16) 0.040(8) 0.061(11) 0.016(6)
C15A 0.074(4) 0.074(4) 0.076(4) 0.0001(13) 0.0164(15) 0.0030(13)
O1A 0.062(6) 0.120(11) 0.32(2) 0.060(11) 0.077(9) -0.013(6)
C10A 0.124(11) 0.082(10) 0.144(13) -0.002(9) 0.023(10) 0.095(9)
C19A 0.074(9) 0.094(13) 0.173(19) 0.031(12) 0.011(11) 0.000(8)
C33 0.193(10) 0.193(10) 0.193(10) 0.0000(10) 0.041(2) 0.0001(10)
C10 0.118(6) 0.118(6) 0.118(6) 0.0004(13) 0.0250(18) 0.0003(13)
O1 0.124(9) 0.078(8) 0.293(19) -0.019(9) 0.082(11) -0.060(7)
C27A 0.135(11) 0.172(13) 0.160(13) -0.008(10) 0.011(10) 0.072(10)

loop_
_atom_type_symbol
_atom_type_description
_atom_type_scat_dispersion_real
_atom_type_scat_dispersion_imag
_atom_type_scat_source
C C 0.0181 0.0091 'International Tables Vol C Tables 4.2.6.8 and 6.1.1.4'
N N 0.0311 0.0180 'International Tables Vol C Tables 4.2.6.8 and 6.1.1.4'
O O 0.0492 0.0322 'International Tables Vol C Tables 4.2.6.8 and 6.1.1.4'
S S 0.3331 0.5567 'International Tables Vol C Tables 4.2.6.8 and 6.1.1.4'

loop_
_geom_angle_atom_site_label_1
_geom_angle_atom_site_label_2
_geom_angle_atom_site_label_3
_geom_angle
C22 S3 C3 89.8(6)
C2 S1 C14 80.1(6)
C14A S1A C2A 87.9(7)
C1 S2 C4 86.9(7)
C4A S2A C1A 95.7(12)
C3A S3A C30A 89.0(7)
C16 C11 C12 116.7(15)
C10 C11 C12 113.7(17)
C10 C11 C16 129.5(18)
C3 C2 S1 123.0(9)
C1 C2 S1 129.0(9)
C1 C2 C3 105.0(10)
C2 C3 S3 133.5(9)
C4 C3 S3 120.1(10)
C4 C3 C2 105.7(11)
C8A C9A C10A 105.8(14)
C00N C22 S3 126.6(11)
C00N C22 C21 120.3(12)
C21 C22 S3 112.6(9)
C22 C00N C23 120.6(13)
C22 C00N C30 116.1(11)
C23 C00N C30 123.1(12)
C13A C14A S1A 120.0(10)
C5A C14A S1A 121.2(8)
C5A C14A C13A 117.9(12)
C16A C11A C12A 119.3(10)
C10A C11A C12A 107.6(13)
C10A C11A C16A 133.1(12)
C13 C14 S1 119.1(10)
C5 C14 S1 121.6(10)
C5 C14 C13 118.9(11)
C00N C23 C24 111.6(13)
C00N C23 C28 118.3(14)
C28 C23 C24 127.9(14)
C12 C13 C14 111.6(12)
C15 C13 C14 115.7(14)
C15 C13 C12 132.7(13)
C12A C13A C14A 107.8(11)
C15A C13A C14A 119.7(12)
C15A C13A C12A 132.3(12)
C12 C7 C8 132.7(17)
C12 C7 C6 111.8(14)
C8 C7 C6 115.2(16)
C3 C4 S2 122.0(12)
C3 C4 C21 112.0(12)
C21 C4 S2 125.1(11)
C1A C2A S1A 115.6(8)
C3A C2A S1A 131.3(13)
C3A C2A C1A 112.8(13)
C30A C21A C4A 103.6(13)
C22A C21A C30A 122(2)
C22A C21A C4A 131(2)
C12A C7A C6A 112.9(10)
C8A C7A C6A 118.0(12)
C8A C7A C12A 129.0(14)
C30A C29A C31A 135.8(14)
C30A C29A C28A 114.2(13)
C31A C29A C28A 104.8(10)
C13 C12 C11 111.8(14)
C7 C12 C11 114.6(14)
C7 C12 C13 133.4(15)
C21A C30A S3A 120.5(11)
C29A C30A S3A 115.2(12)
C29A C30A C21A 122.4(14)
O4A C17A C6A 123.7(16)
O4A C17A N2A 128.1(15)
N2A C17A C6A 103.7(17)
C21A C4A S2A 137(2)
C3A C4A S2A 104.7(14)
C3A C4A C21A 112.6(13)
C31 C24 C23 129.3(16)
C31 C24 C25 124.9(14)
C25 C24 C23 101.1(12)
C21 C29 C28 116.8(15)
C32 C29 C28 114.7(15)
C32 C29 C21 128.3(15)
C2 C1 S2 117.9(10)
C2 C1 C5 100.5(10)
C5 C1 S2 140.9(10)
C17A C6A C7A 121.0(13)
C5A C6A C7A 113.7(11)
C5A C6A C17A 124.6(14)
C11 C16 O1 128.5(18)
N1 C16 C11 132.5(18)
N1 C16 O1 98.9(17)
C13A C12A C11A 110.3(9)
C7A C12A C11A 114.6(10)
C7A C12A C13A 135.0(10)
C29 C28 C23 123.9(16)
C27 C28 C23 117.5(17)
C27 C28 C29 118.3(16)
C22 C21 C4 105.0(10)
C29 C21 C22 119.4(13)
C29 C21 C4 135.3(14)
O7 C32 N4 109.1(13)
C29 C32 O7 116.2(14)
C29 C32 N4 131.0(14)
C28A C23A C22A 108.1(14)
C24A C23A C22A 118.2(14)
C24A C23A C28A 134(2)
C8A C18A N2A 102(2)
O3A C18A C8A 137(3)
O3A C18A N2A 119(2)
C2A C1A S2A 109.3(10)
C2A C1A C5A 109.8(8)
C5A C1A S2A 140.8(12)
C9A C8A C18A 104.8(17)
C7A C8A C9A 123.3(17)
C7A C8A C18A 131.9(17)
C8 C9 C10 113.5(19)
C14 C5 C1 107.6(10)
C6 C5 C14 123.7(13)
C6 C5 C1 128.7(13)
C32 N4 C33 118.6(18)
C35 N4 C32 129.8(16)
C35 N4 C33 110.4(19)
O3 C18 C8 124.7(19)
O3 C18 N2 119(2)
C8 C18 N2 115.9(18)
C25A C26A C27A 133.1(14)
C00N C30 N3 118.7(11)
O5 C30 C00N 126.4(13)
O5 C30 N3 113.9(12)
O4 C17 C6 115.6(14)
O4 C17 N2 120.5(15)
N2 C17 C6 123.4(15)
C31A N3A C32A 112.9(12)
C26A C25A C24A 109.1(15)
C7 C8 C9 113.2(16)
C18 C8 C7 128.2(18)
C18 C8 C9 118.0(18)
C29A C31A N3A 136.8(14)
O6A C31A C29A 105.5(13)
O6A C31A N3A 117.5(10)
C21A C22A C23A 125.4(16)
C21A C22A C33A 125.7(17)
C33A C22A C23A 105.2(11)
C30 N3 C31 120.8(12)
C34 N3 C30 113.7(12)
C34 N3 C31 125.5(13)
O8A C33A C22A 116.9(12)
O8A C33A N4A 113.7(11)
N4A C33A C22A 127.0(10)
C17A N2A C18A 143(2)
C17A N2A C20A 114.3(18)
C18A N2A C20A 103(2)
C23A C28A C29A 120.6(12)
C23A C28A C27A 122.5(15)
C27A C28A C29A 116.7(10)
C25 C26 C27 116.1(15)
C5 C6 C7 120.5(14)
C5 C6 C17 126.7(15)
C17 C6 C7 112.8(14)
C2A C3A S3A 131.8(12)
C2A C3A C4A 114.9(13)
C4A C3A S3A 112.0(8)
C28 C27 C26 117.9(17)
C28 C27 C33 129.1(17)
C33 C27 C26 111.8(14)
C24 C31 N3 114.7(15)
O6 C31 C24 124.5(16)
O6 C31 N3 120.7(15)
C17 N2 C18 122.7(17)
C17 N2 C20 120.0(16)
C20 N2 C18 116.9(17)
C14A C5A C1A 104.4(9)
C6A C5A C14A 131.2(12)
C6A C5A C1A 122.5(13)
C20A C03V C05D 107(2)
N2A C20A C05K 109.5(18)
C03V C20A N2A 130(2)
C03V C20A C05K 111.4(19)
C24A C34A O7A 162.9(12)
C24A C34A N4A 117.1(12)
N4A C34A O7A 79.8(9)
N2 C20 C05V 116.4(16)
C16 N1 C19 141.0(16)
C16 N1 C15 116.1(14)
C19 N1 C15 102.7(12)
C13 C15 N1 110.0(12)
O2 C15 C13 135.4(15)
O2 C15 N1 114.4(13)
C23A C24A C25A 115(2)
C23A C24A C34A 137.4(16)
C34A C24A C25A 107.7(14)
C26 C25 C24 133.2(17)
C11A C16A N1A 126.8(9)
O1A C16A C11A 121.0(16)
O1A C16A N1A 112.0(16)
C16A N1A C15A 113.3(11)
C16A N1A C19A 138.8(13)
C19A N1A C15A 107.0(13)
C13A C15A N1A 116.9(13)
O2A C15A C13A 132.3(15)
O2A C15A N1A 110.9(13)
C11A C10A C9A 139.2(17)
C33A N4A C34A 112.8(9)
N4 C33 C27 104.4(19)
O8 C33 N4 132(3)
O8 C33 C27 115(2)
C11 C10 C9 132(2)
C28A C27A C26A 105.5(10)
C32A C27A C26A 121.3(14)
C32A C27A C28A 132.6(15)
C27A C32A N3A 115.6(11)
O5A C32A N3A 118.3(9)
O5A C32A C27A 119.94(19)

loop_
_geom_bond_atom_site_label_1
_geom_bond_atom_site_label_2
_geom_bond_distance
S3 C3 1.722(12)
S3 C22 1.690(14)
S1 C2 1.684(13)
S1 C14 1.696(13)
S1A C14A 1.720(15)
S1A C2A 1.737(16)
S2 C4 1.737(15)
S2 C1 1.697(14)
S2A C4A 1.7507(13)
S2A C1A 1.7513(13)
S3A C30A 1.782(15)
S3A C3A 1.745(14)
C11 C12 1.557(19)
C11 C16 1.31(2)
C11 C10 1.21(2)
C2 C3 1.6495(13)
C2 C1 1.356(17)
C3 C4 1.232(17)
O7 C32 1.355(15)
C9A C8A 1.401(6)
C9A C10A 1.439(16)
O8A C33A 1.323(6)
C22 C00N 1.377(17)
C22 C21 1.523(19)
C00N C23 1.422(19)
C00N C30 1.457(16)
C14A C13A 1.529(6)
C14A C5A 1.403(6)
C11A C12A 1.5848(13)
C11A C16A 1.346(18)
C11A C10A 1.270(6)
C14 C13 1.558(16)
C14 C5 1.404(16)
C23 C24 1.555(19)
C23 C28 1.44(2)
C13 C12 1.335(19)
C13 C15 1.333(19)
C13A C12A 1.383(6)
C13A C15A 1.280(15)
C7 C12 1.32(2)
C7 C8 1.41(2)
C7 C6 1.59(2)
C4 C21 1.525(19)
C2A C1A 1.442(17)
C2A C3A 1.383(17)
C21A C30A 1.43(2)
C21A C4A 1.55(3)
C21A C22A 1.187(19)
C7A C6A 1.602(6)
C7A C12A 1.328(6)
C7A C8A 1.290(17)
C29A C30A 1.331(16)
C29A C31A 1.4574(13)
C29A C28A 1.66(2)
C17A O4A 1.129(19)
C17A C6A 1.540(6)
C17A N2A 1.391(18)
O4 C17 1.245(17)
C4A C3A 1.51(3)
C24 C31 1.323(18)
C24 C25 1.50(2)
C29 C28 1.43(2)
C29 C21 1.415(19)
C29 C32 1.248(19)
C1 C5 1.494(17)
C6A C5A 1.224(17)
C16 N1 1.20(2)
C16 O1 1.31(2)
C28 C27 1.35(2)
C32 N4 1.447(19)
O6 C31 1.143(17)
C23A C22A 1.66(2)
C23A C28A 1.4392(13)
C23A C24A 1.14(2)
C18A C8A 1.46(2)
C18A O3A 1.23(3)
C18A N2A 1.54(2)
C1A C5A 1.551(13)
C9 C8 1.43(2)
C9 C10 1.54(3)
O3 C18 1.18(2)
C5 C6 1.263(18)
N4 C35 1.36(2)
N4 C33 1.4700(13)
O5 C30 1.160(15)
C18 C8 1.39(3)
C18 N2 1.46(2)
C26A C25A 1.400(18)
C26A C27A 1.53(2)
C30 N3 1.470(16)
C17 C6 1.54(2)
C17 N2 1.336(19)
N3A C31A 1.487(3)
N3A C32A 1.5104(13)
C25A C24A 1.712(18)
C34 N3 1.28(2)
C31A O6A 1.278(6)
C22A C33A 1.440(19)
N3 C31 1.511(19)
C33A N4A 1.4231(13)
N2A C20A 1.56(3)
C28A C27A 1.453(17)
C26 C27 1.62(2)
C26 C25 1.26(2)
C27 C33 1.56(3)
N2 C20 1.42(2)
O7A C34A 1.4888(13)
C03V C20A 1.44(4)
C03V C05D 1.65(3)
O8 C33 1.14(3)
C20A C05K 1.96(4)
C34A C24A 1.22(2)
C34A N4A 1.4728(13)
C05V C20 1.70(3)
N1 C19 1.530(19)
N1 C15 1.65(2)
O2 C15 1.284(17)
C16A N1A 1.368(16)
C16A O1A 1.2018(13)
O2A C15A 1.115(15)
N1A C15A 1.603(18)
N1A C19A 1.519(17)
C27A C32A 1.3745(13)
C32A O5A 1.1428(13)

loop_
_geom_torsion_atom_site_label_1
_geom_torsion_atom_site_label_2
_geom_torsion_atom_site_label_3
_geom_torsion_atom_site_label_4
_geom_torsion
S3 C3 C4 S2 -176.8(8)
S3 C3 C4 C21 -6.7(17)
S3 C22 C00N C23 -179.1(11)
S3 C22 C00N C30 5.3(18)
S3 C22 C21 C4 -4.7(12)
S3 C22 C21 C29 -179.7(10)
S1 C2 C3 S3 12.0(18)
S1 C2 C3 C4 -177.8(11)
S1 C2 C1 S2 175.6(8)
S1 C2 C1 C5 -12.0(16)
S1 C14 C13 C12 -176.2(9)
S1 C14 C13 C15 5.2(14)
S1 C14 C5 C1 -6.0(14)
S1 C14 C5 C6 175.6(12)
S1A C14A C13A C12A 175.5(10)
S1A C14A C13A C15A -1.7(19)
S1A C14A C5A C6A 175.2(14)
S1A C14A C5A C1A 11.0(18)
S1A C2A C1A S2A -176.3(9)
S1A C2A C1A C5A 7.1(17)
S1A C2A C3A S3A -8(3)
S1A C2A C3A C4A -173.9(17)
S2 C4 C21 C22 176.6(10)
S2 C4 C21 C29 -10(2)
S2 C1 C5 C14 178.5(13)
S2 C1 C5 C6 -3(3)
S2A C4A C3A S3A 174.1(11)
S2A C4A C3A C2A -17(2)
S2A C1A C5A C14A 174.5(14)
S2A C1A C5A C6A 9(2)
C11 C16 N1 C19 176.0(13)
C11 C16 N1 C15 2(3)
C2 S1 C14 C13 172.9(10)
C2 S1 C14 C5 0.1(11)
C2 C3 C4 S2 11.4(16)
C2 C3 C4 C21 -178.5(10)
C2 C1 C5 C14 9.2(13)
C2 C1 C5 C6 -172.4(15)
C3 S3 C22 C00N 173.2(13)
C3 S3 C22 C21 1.4(9)
C3 C2 C1 S2 15.2(14)
C3 C2 C1 C5 -172.4(10)
C3 C4 C21 C22 6.9(16)
C3 C4 C21 C29 -179.3(14)
O7 C32 N4 C35 14(2)
O7 C32 N4 C33 -179.9(18)
O8A C33A N4A C34A -179.0(16)
C22 S3 C3 C2 172.4(13)
C22 S3 C3 C4 3.3(13)
C22 C00N C23 C24 170.1(13)
C22 C00N C23 C28 5(2)
C22 C00N C30 O5 -9(2)
C22 C00N C30 N3 -176.8(12)
C00N C22 C21 C4 -177.0(12)
C00N C22 C21 C29 8.0(18)
C00N C23 C24 C31 15(3)
C00N C23 C24 C25 170.9(14)
C00N C23 C28 C29 -3(3)
C00N C23 C28 C27 -176.6(16)
C00N C30 N3 C34 -176.5(13)
C00N C30 N3 C31 2.3(18)
C14A S1A C2A C1A -1.0(14)
C14A S1A C2A C3A -174.0(18)
C14A C13A C12A C11A 179.4(10)
C14A C13A C12A C7A 1.7(18)
C14A C13A C15A O2A 0(3)
C14A C13A C15A N1A 179.9(11)
C11A C16A N1A C15A -11.9(17)
C11A C16A N1A C19A -179.4(15)
C14 S1 C2 C3 165.3(12)
C14 S1 C2 C1 7.9(13)
C14 C13 C12 C11 -173.7(9)
C14 C13 C12 C7 2(2)
C14 C13 C15 N1 175.5(9)
C14 C13 C15 O2 -10(2)
C14 C5 C6 C7 -1(2)
C14 C5 C6 C17 -177.5(13)
C23 C00N C30 O5 175.5(15)
C23 C00N C30 N3 7.7(19)
C23 C24 C31 O6 170.7(18)
C23 C24 C31 N3 -6(3)
C23 C24 C25 C26 26(3)
C23 C28 C27 C26 -9(3)
C23 C28 C27 C33 -175(2)
C13 C14 C5 C1 -178.8(10)
C13 C14 C5 C6 2.7(19)
C13A C14A C5A C6A -15(3)
C13A C14A C5A C1A -179.4(12)
C4 S2 C1 C2 -8.8(12)
C4 S2 C1 C5 -177.0(16)
C2A S1A C14A C13A -175.9(14)
C2A S1A C14A C5A -6.6(15)
C2A C1A C5A C14A -10.5(16)
C2A C1A C5A C6A -176.4(15)
C21A C4A C3A S3A 15(2)
C21A C4A C3A C2A -176.3(16)
C21A C22A C33A O8A -28(2)
C21A C22A C33A N4A 170.7(17)
C7A C6A C5A C14A 14(2)
C7A C6A C5A C1A 175.5(11)
C29A C28A C27A C26A -172.9(11)
C29A C28A C27A C32A -2(2)
C12 C11 C16 N1 0(3)
C12 C11 C16 O1 -175.4(15)
C12 C11 C10 C9 1(3)
C12 C13 C15 N1 -2.6(19)
C12 C13 C15 O2 171.7(16)
C12 C7 C8 C9 -2(2)
C12 C7 C8 C18 -173.1(15)
C12 C7 C6 C5 -1.0(19)
C12 C7 C6 C17 176.4(12)
C30A S3A C3A C2A 179.7(16)
C30A S3A C3A C4A -14.3(16)
C30A C21A C4A S2A -156(2)
C30A C21A C4A C3A -7(2)
C30A C21A C22A C23A -25(2)
C30A C21A C22A C33A -179.8(12)
C30A C29A C31A N3A 156(2)
C30A C29A C31A O6A -29(3)
C30A C29A C28A C23A 17.9(17)
C30A C29A C28A C27A -157.4(14)
C17A C6A C5A C14A -176.1(16)
C17A C6A C5A C1A -14(2)
C17A N2A C20A C03V 111(3)
C17A N2A C20A C05K -105(2)
O4 C17 C6 C7 179.5(12)
O4 C17 C6 C5 -3(2)
O4 C17 N2 C18 -180.0(14)
O4 C17 N2 C20 7(2)
C4A S2A C1A C2A -7.4(15)
C4A S2A C1A C5A 167.6(18)
C4A C21A C30A S3A -5(2)
C4A C21A C30A C29A -168.4(18)
C4A C21A C22A C23A 178.0(19)
C4A C21A C22A C33A 23(3)
C24 C23 C28 C29 -164.8(17)
C24 C23 C28 C27 22(3)
C29 C28 C27 C26 177.6(14)
C29 C28 C27 C33 11(3)
C29 C32 N4 C35 171.0(19)
C29 C32 N4 C33 -23(3)
O4A C17A C6A C7A -164.5(16)
O4A C17A C6A C5A 26(3)
O4A C17A N2A C18A 165(4)
O4A C17A N2A C20A -4(3)
C1 S2 C4 C3 -3.3(14)
C1 S2 C4 C21 -172.0(12)
C1 C2 C3 S3 173.9(11)
C1 C2 C3 C4 -15.9(15)
C1 C5 C6 C7 -178.7(12)
C1 C5 C6 C17 4(3)
C6A C7A C12A C11A 179.7(9)
C6A C7A C12A C13A -2.7(18)
C6A C7A C8A C9A -174.6(12)
C6A C7A C8A C18A 9(4)
C6A C17A N2A C18A 9(5)
C6A C17A N2A C20A -160.7(16)
C16 C11 C12 C13 -2.9(17)
C16 C11 C12 C7 -179.3(13)
C16 C11 C10 C9 178.1(17)
C16 N1 C15 C13 -1.1(17)
C16 N1 C15 O2 -176.8(14)
C12A C11A C16A N1A 11.9(18)
C12A C11A C16A O1A -172.2(11)
C12A C11A C10A C9A -6(2)
C12A C13A C15A O2A -176.5(14)
C12A C13A C15A N1A 4(2)
C12A C7A C6A C17A -174.9(12)
C12A C7A C6A C5A -4.4(17)
C12A C7A C8A C9A 0(3)
C12A C7A C8A C18A -177(3)
C28 C23 C24 C31 177.5(18)
C28 C23 C24 C25 -26(2)
C28 C29 C21 C22 -5(2)
C28 C29 C21 C4 -178.5(14)
C28 C29 C32 O7 170.9(14)
C28 C29 C32 N4 15(3)
C28 C27 C33 N4 -16(3)
C28 C27 C33 O8 -168(2)
C21 C22 C00N C23 -8(2)
C21 C22 C00N C30 176.4(11)
C21 C29 C28 C23 3(2)
C21 C29 C28 C27 176.7(16)
C21 C29 C32 O7 -15(2)
C21 C29 C32 N4 -170.4(14)
C32 C29 C28 C23 178.3(16)
C32 C29 C28 C27 -8(3)
C32 C29 C21 C22 -179.7(15)
C32 C29 C21 C4 7(3)
C32 N4 C33 C27 19(3)
C32 N4 C33 O8 164(3)
C23A C22A C33A O8A 172.8(14)
C23A C22A C33A N4A 11.6(19)
C23A C28A C27A C26A 11.9(19)
C23A C28A C27A C32A -177.1(16)
C18A N2A C20A C03V -63(4)
C18A N2A C20A C05K 81(3)
C1A S2A C4A C21A 164(3)
C1A S2A C4A C3A 13.4(18)
C1A C2A C3A S3A 178.7(11)
C1A C2A C3A C4A 13(2)
C8A C9A C10A C11A 10(2)
C8A C7A C6A C17A 0(2)
C8A C7A C6A C5A 170.9(14)
C8A C7A C12A C11A 5(2)
C8A C7A C12A C13A -177.5(14)
C8A C18A N2A C17A -2(6)
C8A C18A N2A C20A 168(3)
O3A C18A C8A C9A 12(7)
O3A C18A C8A C7A -171(4)
O3A C18A N2A C17A 165(2)
O3A C18A N2A C20A -25(5)
O3 C18 C8 C7 170.1(16)
O3 C18 C8 C9 0(3)
O3 C18 N2 C17 -173.5(16)
O3 C18 N2 C20 0(2)
C5 C14 C13 C12 -3.2(15)
C5 C14 C13 C15 178.3(11)
O5 C30 N3 C34 14.2(19)
O5 C30 N3 C31 -167.0(14)
C18 N2 C20 C05V -51(3)
C26A C25A C24A C23A -3.4(17)
C26A C25A C24A C34A -179.5(13)
C26A C27A C32A N3A 167.1(16)
C26A C27A C32A O5A 15(3)
C30 C00N C23 C24 -15(2)
C30 C00N C23 C28 -179.2(13)
C30 N3 C31 C24 -3(2)
C30 N3 C31 O6 -179.9(15)
C17 N2 C20 C05V 122(2)
C25A C26A C27A C28A -8(2)
C25A C26A C27A C32A 179.7(16)
C34 N3 C31 C24 175.7(16)
C34 N3 C31 O6 -1(3)
C8 C7 C12 C11 3(2)
C8 C7 C12 C13 -172.7(14)
C8 C7 C6 C5 173.2(14)
C8 C7 C6 C17 -9.4(17)
C8 C9 C10 C11 0(3)
C8 C18 N2 C17 11(2)
C8 C18 N2 C20 -175.9(16)
C31A C29A C30A S3A 22(3)
C31A C29A C30A C21A -172.9(18)
C31A C29A C28A C23A 176.6(12)
C31A C29A C28A C27A 1.3(16)
C31A N3A C32A C27A 7(2)
C31A N3A C32A O5A 159.5(19)
C22A C21A C30A S3A -167.2(11)
C22A C21A C30A C29A 29(2)
C22A C21A C4A S2A 5(5)
C22A C21A C4A C3A 154(2)
C22A C23A C28A C29A -12.9(13)
C22A C23A C28A C27A 162.2(12)
C22A C23A C24A C25A -168.2(9)
C22A C23A C24A C34A 6(3)
C22A C33A N4A C34A -17(3)
N2A C17A C6A C7A -6.8(18)
N2A C17A C6A C5A -176.2(15)
N2A C18A C8A C9A 175(2)
N2A C18A C8A C7A -8(5)
C28A C29A C30A S3A 172.1(8)
C28A C29A C30A C21A -23(2)
C28A C29A C31A N3A 5(3)
C28A C29A C31A O6A 179.0(11)
C28A C23A C22A C21A 17.6(19)
C28A C23A C22A C33A 176.8(9)
C28A C23A C24A C25A 10(2)
C28A C23A C24A C34A -175.5(16)
C28A C27A C32A N3A -3(3)
C28A C27A C32A O5A -154.7(19)
C26 C27 C33 N4 176.7(16)
C26 C27 C33 O8 25(3)
C6 C7 C12 C11 175.6(10)
C6 C7 C12 C13 0(2)
C6 C7 C8 C9 -174.9(12)
C6 C7 C8 C18 14(2)
C6 C17 N2 C18 -9(2)
C6 C17 N2 C20 178.2(15)
C3A S3A C30A C21A 11.6(13)
C3A S3A C30A C29A 176.6(13)
C3A C2A C1A S2A -2.0(18)
C3A C2A C1A C5A -178.6(13)
C27 C26 C25 C24 -19(3)
C31 C24 C25 C26 -176.3(19)
N2 C18 C8 C7 -14(2)
N2 C18 C8 C9 175.1(13)
N2 C17 C6 C7 8(2)
N2 C17 C6 C5 -175.1(15)
O7A C34A C24A C23A 176(4)
O7A C34A C24A C25A -9(5)
O7A C34A N4A C33A -167.2(18)
C5A C14A C13A C12A 5.8(18)
C5A C14A C13A C15A -171.4(14)
C05D C03V C20A N2A -159(3)
C05D C03V C20A C05K 57(3)
C35 N4 C33 C27 -172.8(18)
C35 N4 C33 O8 -28(5)
C19 N1 C15 C13 -177.0(10)
C19 N1 C15 O2 7.3(14)
C15 C13 C12 C11 4.5(19)
C15 C13 C12 C7 -180.0(14)
C24A C23A C22A C21A -163.8(18)
C24A C23A C22A C33A -4.5(16)
C24A C23A C28A C29A 168.8(16)
C24A C23A C28A C27A -16(2)
C24A C34A N4A C33A 15(2)
C25 C24 C31 O6 20(3)
C25 C24 C31 N3 -157.2(16)
C25 C26 C27 C28 7(3)
C25 C26 C27 C33 175.6(19)
C16A C11A C12A C13A -3.4(14)
C16A C11A C12A C7A 174.7(11)
C16A C11A C10A C9A 177.8(13)
C16A N1A C15A C13A 4.1(17)
C16A N1A C15A O2A -175.9(12)
C15A C13A C12A C11A -4.0(17)
C15A C13A C12A C7A 178.4(14)
O1A C16A N1A C15A 171.9(11)
O1A C16A N1A C19A 4(2)
C10A C9A C8A C7A -6(2)
C10A C9A C8A C18A 171(3)
C10A C11A C12A C13A 179.3(10)
C10A C11A C12A C7A -2.5(14)
C10A C11A C16A N1A -171.7(13)
C10A C11A C16A O1A 4(2)
N4A C34A C24A C23A -12(3)
N4A C34A C24A C25A 162.7(13)
C19A N1A C15A C13A 175.6(12)
C19A N1A C15A O2A -4.4(16)
C10 C11 C12 C13 174.6(15)
C10 C11 C12 C7 -1.8(19)
C10 C11 C16 N1 -177(2)
C10 C11 C16 O1 7(3)
C10 C9 C8 C7 0.8(19)
C10 C9 C8 C18 172.7(15)
O1 C16 N1 C19 -8(2)
O1 C16 N1 C15 178.5(11)
C27A C26A C25A C24A 4(2)
C32A N3A C31A C29A -9(3)
C32A N3A C31A O6A 177.0(15)

loop_
_platon_squeeze_void_nr
_platon_squeeze_void_average_x
_platon_squeeze_void_average_y
_platon_squeeze_void_average_z
_platon_squeeze_void_volume
_platon_squeeze_void_count_electrons
_platon_squeeze_void_content
1 -0.002 -0.009 -0.001 12874 1873 ' '

loop_
_twin_individual_id
_twin_individual_mass_fraction_refined
1 0.55(4)
2 0.45(4)
